data_7202818
loop_
_publ_author_name
'Wu, Biao'
'Huang, Xiaojuan'
'Xia, Yazhao'
'Yang, Xiao-Juan'
'Janiak, Christoph'

_publ_section_title
;
 Oxo-anion binding by protonated (dimethylphenyl)(pyridyl)ureas
;
_journal_issue 8
_journal_name_full CrystEngComm
_journal_page_first 676
_journal_paper_doi 10.1039/b702278f
_journal_volume 9
_journal_year 2007
_chemical_formula_sum 'C14 H18 Cl N3 O6'
_chemical_formula_weight 359.76
_chemical_name_systematic
;
?
;
_space_group_IT_number 19
_symmetry_cell_setting orthorhombic
_symmetry_space_group_name_Hall 'P 2ac 2ab'
_symmetry_space_group_name_H-M 'P 21 21 21'
_atom_sites_solution_hydrogens geom
_atom_sites_solution_primary direct
_atom_sites_solution_secondary difmap
_audit_creation_method SHELXL-97
_cell_angle_alpha 90.00
_cell_angle_beta 90.00
_cell_angle_gamma 90.00
_cell_formula_units_Z 4
_cell_length_a 7.6682(6)
_cell_length_b 12.7610(10)
_cell_length_c 16.8947(12)
_cell_measurement_temperature 293(2)
_cell_volume 1653.2(2)
_computing_cell_refinement 'Bruker SMART'
_computing_data_collection 'Bruker SMART D8 APEX II'
_computing_data_reduction 'Bruker SAINT'
_computing_structure_refinement 'SHELXL-97 (Sheldrick, 1997)'
_computing_structure_solution 'SHELXS-97 (Sheldrick, 1990)'
_diffrn_ambient_temperature 293(2)
_diffrn_measured_fraction_theta_full 1.000
_diffrn_measured_fraction_theta_max 1.000
_diffrn_radiation_monochromator graphite
_diffrn_radiation_source 'fine-focus sealed tube'
_diffrn_radiation_type MoK\a
_diffrn_radiation_wavelength 0.71073
_diffrn_reflns_av_R_equivalents 0.0350
_diffrn_reflns_av_sigmaI/netI 0.0411
_diffrn_reflns_limit_h_max 8
_diffrn_reflns_limit_h_min -9
_diffrn_reflns_limit_k_max 15
_diffrn_reflns_limit_k_min -8
_diffrn_reflns_limit_l_max 20
_diffrn_reflns_limit_l_min -20
_diffrn_reflns_number 8713
_diffrn_reflns_theta_full 25.10
_diffrn_reflns_theta_max 25.10
_diffrn_reflns_theta_min 2.00
_exptl_absorpt_coefficient_mu 0.267
_exptl_absorpt_correction_T_max 1.0000
_exptl_absorpt_correction_T_min 0.8119
_exptl_absorpt_correction_type multi-scan
_exptl_absorpt_process_details SADABS
_exptl_crystal_colour colourless
_exptl_crystal_density_diffrn 1.445
_exptl_crystal_density_method 'not measured'
_exptl_crystal_description block
_exptl_crystal_F_000 752
_exptl_crystal_size_max 0.17
_exptl_crystal_size_mid 0.13
_exptl_crystal_size_min 0.12
_refine_diff_density_max 0.521
_refine_diff_density_min -0.424
_refine_diff_density_rms 0.063
_refine_ls_abs_structure_details 'Flack H D (1983), Acta Cryst. A39, 876-881'
_refine_ls_abs_structure_Flack 0.04(16)
_refine_ls_extinction_method none
_refine_ls_goodness_of_fit_ref 1.062
_refine_ls_hydrogen_treatment mixed
_refine_ls_matrix_type full
_refine_ls_number_parameters 223
_refine_ls_number_reflns 2937
_refine_ls_number_restraints 2
_refine_ls_restrained_S_all 1.061
_refine_ls_R_factor_all 0.0880
_refine_ls_R_factor_gt 0.0675
_refine_ls_shift/su_max 0.000
_refine_ls_shift/su_mean 0.000
_refine_ls_structure_factor_coef Fsqd
_refine_ls_weighting_details 'calc w=1/[\s^2^(Fo^2^)+(0.1327P)^2^+0.5548P] where P=(Fo^2^+2Fc^2^)/3'
_refine_ls_weighting_scheme calc
_refine_ls_wR_factor_gt 0.1912
_refine_ls_wR_factor_ref 0.2157
_reflns_number_gt 2200
_reflns_number_total 2937
_reflns_threshold_expression >2sigma(I)
_cod_data_source_file b702278f.txt
_cod_data_source_block compound_3
_cod_depositor_comments
;
The following automatic conversions were performed:
'_symmetry_cell_setting' value 'Orthorhombic' changed to 'orthorhombic'
according to '/home/saulius/struct/CIF-dictionaries/cif_core.dic'
dictionary named 'cif_core.dic' version 2.4.1 from
2010-06-29.

'_exptl_absorpt_correction_type' value 'Multi-scan' changed
to 'multi-scan' according to
'/home/saulius/struct/CIF-dictionaries/cif_core.dic' dictionary named
'cif_core.dic' version 2.4.1 from 2010-06-29.

Automatic conversion script
Id: cif_fix_enum 1527 2010-12-29 10:47:43Z saulius 
;
_cod_original_sg_symbol_H-M P2(1)2(1)2(1)
_cod_database_code 7202818

loop_
_symmetry_equiv_pos_as_xyz
'x, y, z'
'-x+1/2, -y, z+1/2'
'-x, y+1/2, -z+1/2'
'x+1/2, -y+1/2, -z'

loop_
_atom_site_label
_atom_site_type_symbol
_atom_site_fract_x
_atom_site_fract_y
_atom_site_fract_z
_atom_site_U_iso_or_equiv
_atom_site_adp_type
_atom_site_occupancy
_atom_site_symmetry_multiplicity
_atom_site_calc_flag
_atom_site_refinement_flags
_atom_site_disorder_assembly
_atom_site_disorder_group
Cl Cl -0.1845(2) 0.15258(11) 0.60242(8) 0.0651(4) Uani 1 1 d . . .
O1 O -0.0983(5) 0.6686(2) 0.34699(18) 0.0549(9) Uani 1 1 d . . .
O2 O -0.3459(13) 0.1849(12) 0.5762(10) 0.290(8) Uani 1 1 d . . .
O3 O -0.185(2) 0.1554(9) 0.6788(4) 0.250(6) Uani 1 1 d . . .
O5 O -0.0739(10) 0.2291(7) 0.5699(7) 0.184(4) Uani 1 1 d . . .
N1 N 0.0021(5) 0.3740(3) 0.1449(2) 0.0504(10) Uani 1 1 d . . .
H1A H 0.0287 0.3120 0.1290 0.061 Uiso 1 1 calc R . .
N2 N -0.1379(7) 0.4931(3) 0.3276(2) 0.0581(12) Uani 1 1 d . . .
H2A H -0.1778 0.4374 0.3497 0.070 Uiso 1 1 calc R . .
N3 N -0.1513(6) 0.5599(3) 0.4513(2) 0.0527(11) Uani 1 1 d . . .
H3A H -0.1779 0.4965 0.4635 0.063 Uiso 1 1 calc R . .
C5 C 0.0043(7) 0.4525(4) 0.0921(3) 0.0551(13) Uani 1 1 d . . .
H5A H 0.0378 0.4406 0.0400 0.066 Uiso 1 1 calc R . .
C4 C -0.0444(7) 0.5515(4) 0.1171(3) 0.0572(13) Uani 1 1 d . . .
H4A H -0.0459 0.6066 0.0810 0.069 Uiso 1 1 calc R . .
C3 C -0.0904(7) 0.5692(4) 0.1942(3) 0.0504(12) Uani 1 1 d . . .
H3B H -0.1215 0.6362 0.2108 0.060 Uiso 1 1 calc R . .
C2 C -0.0900(6) 0.4864(3) 0.2475(3) 0.0438(11) Uani 1 1 d . . .
C1 C -0.0395(7) 0.3876(4) 0.2211(3) 0.0501(12) Uani 1 1 d . . .
H1B H -0.0348 0.3315 0.2561 0.060 Uiso 1 1 calc R . .
C6 C -0.1260(7) 0.5813(4) 0.3734(2) 0.0452(11) Uani 1 1 d . . .
C7 C -0.1378(6) 0.6327(3) 0.5145(2) 0.0436(10) Uani 1 1 d . . .
C8 C -0.0511(6) 0.6016(4) 0.5842(3) 0.0475(11) Uani 1 1 d . . .
C9 C -0.0427(7) 0.6734(4) 0.6466(3) 0.0509(12) Uani 1 1 d . . .
H9A H 0.0125 0.6537 0.6933 0.061 Uiso 1 1 calc R . .
C10 C -0.1145(8) 0.7734(4) 0.6412(3) 0.0518(12) Uani 1 1 d . . .
C11 C -0.2014(7) 0.8011(4) 0.5713(3) 0.0500(12) Uani 1 1 d . . .
H11A H -0.2514 0.8673 0.5668 0.060 Uiso 1 1 calc R . .
C12 C -0.2136(7) 0.7315(4) 0.5094(3) 0.0467(11) Uani 1 1 d . . .
H12A H -0.2731 0.7507 0.4637 0.056 Uiso 1 1 calc R . .
C13 C 0.0278(9) 0.4933(4) 0.5937(4) 0.0654(15) Uani 1 1 d . . .
H13A H 0.0803 0.4876 0.6451 0.098 Uiso 1 1 calc R . .
H13B H 0.1149 0.4825 0.5537 0.098 Uiso 1 1 calc R . .
H13C H -0.0620 0.4414 0.5883 0.098 Uiso 1 1 calc R . .
C14 C -0.1031(10) 0.8486(5) 0.7102(3) 0.0804(18) Uani 1 1 d . . .
H14A H -0.0393 0.8164 0.7526 0.121 Uiso 1 1 calc R . .
H14B H -0.2185 0.8658 0.7280 0.121 Uiso 1 1 calc R . .
H14C H -0.0442 0.9113 0.6938 0.121 Uiso 1 1 calc R . .
O6 O 0.2918(9) 0.1825(6) 0.5807(6) 0.166(4) Uani 1 1 d D . .
O4 O -0.147(3) 0.0638(6) 0.5741(6) 0.295(10) Uani 1 1 d . . .
H2 H 0.194(5) 0.199(5) 0.560(4) 0.080 Uiso 1 1 d D . .
H1 H 0.387(5) 0.172(5) 0.556(4) 0.080 Uiso 1 1 d D . .

loop_
_atom_site_aniso_label
_atom_site_aniso_U_11
_atom_site_aniso_U_22
_atom_site_aniso_U_33
_atom_site_aniso_U_23
_atom_site_aniso_U_13
_atom_site_aniso_U_12
Cl 0.0875(10) 0.0523(8) 0.0554(7) -0.0062(6) 0.0018(7) -0.0055(7)
O1 0.091(3) 0.0337(18) 0.0403(16) 0.0004(14) -0.0001(17) -0.0066(17)
O2 0.120(7) 0.329(17) 0.42(2) 0.096(16) -0.075(10) 0.020(8)
O3 0.374(17) 0.312(13) 0.065(4) -0.029(6) -0.034(7) -0.037(15)
O5 0.111(5) 0.170(7) 0.271(11) 0.101(7) 0.005(6) -0.026(5)
N1 0.067(3) 0.034(2) 0.050(2) -0.0065(17) -0.001(2) -0.0019(19)
N2 0.096(3) 0.039(2) 0.040(2) -0.0014(17) 0.002(2) -0.012(2)
N3 0.081(3) 0.038(2) 0.039(2) 0.0029(16) 0.007(2) -0.004(2)
C5 0.070(3) 0.054(3) 0.042(3) -0.010(2) 0.001(2) -0.002(2)
C4 0.076(3) 0.047(3) 0.049(3) 0.001(2) -0.004(3) 0.003(3)
C3 0.066(3) 0.038(2) 0.047(3) -0.001(2) -0.002(2) 0.001(2)
C2 0.058(3) 0.037(2) 0.037(2) -0.0092(19) 0.000(2) -0.003(2)
C1 0.065(3) 0.037(2) 0.048(3) -0.006(2) -0.008(2) 0.001(2)
C6 0.058(3) 0.042(3) 0.035(2) -0.0009(19) 0.002(2) -0.003(2)
C7 0.055(3) 0.041(2) 0.034(2) 0.0015(17) 0.0026(19) -0.004(2)
C8 0.053(3) 0.047(3) 0.042(3) 0.005(2) 0.010(2) 0.000(2)
C9 0.064(3) 0.058(3) 0.031(2) 0.002(2) 0.002(2) -0.004(2)
C10 0.077(3) 0.045(3) 0.033(2) -0.0041(19) 0.001(2) -0.006(2)
C11 0.065(3) 0.039(2) 0.046(3) -0.0001(19) 0.006(2) 0.000(2)
C12 0.059(3) 0.042(2) 0.039(2) 0.0029(19) 0.000(2) 0.001(2)
C13 0.087(4) 0.050(3) 0.059(3) 0.013(3) 0.002(3) 0.014(3)
C14 0.116(5) 0.074(4) 0.051(3) -0.016(3) -0.002(3) 0.002(4)
O6 0.099(4) 0.144(6) 0.255(9) 0.143(6) 0.022(6) 0.019(4)
O4 0.62(3) 0.085(5) 0.185(8) -0.042(5) 0.013(14) 0.060(10)

loop_
_atom_type_symbol
_atom_type_description
_atom_type_scat_dispersion_real
_atom_type_scat_dispersion_imag
_atom_type_scat_source
C C 0.0033 0.0016 'International Tables Vol C Tables 4.2.6.8 and 6.1.1.4'
H H 0.0000 0.0000 'International Tables Vol C Tables 4.2.6.8 and 6.1.1.4'
N N 0.0061 0.0033 'International Tables Vol C Tables 4.2.6.8 and 6.1.1.4'
O O 0.0106 0.0060 'International Tables Vol C Tables 4.2.6.8 and 6.1.1.4'
Cl Cl 0.1484 0.1585 'International Tables Vol C Tables 4.2.6.8 and 6.1.1.4'

loop_
_geom_angle_atom_site_label_1
_geom_angle_atom_site_label_2
_geom_angle_atom_site_label_3
_geom_angle
_geom_angle_site_symmetry_1
_geom_angle_site_symmetry_3
_geom_angle_publ_flag
O4 Cl O3 113.9(7) . . ?
O4 Cl O2 110.5(12) . . ?
O3 Cl O2 108.0(11) . . ?
O4 Cl O5 109.8(10) . . ?
O3 Cl O5 111.9(8) . . ?
O2 Cl O5 102.1(7) . . ?
C1 N1 C5 123.1(4) . . ?
C1 N1 H1A 118.5 . . ?
C5 N1 H1A 118.5 . . ?
C6 N2 C2 125.3(4) . . ?
C6 N2 H2A 117.4 . . ?
C2 N2 H2A 117.4 . . ?
C6 N3 C7 125.9(4) . . ?
C6 N3 H3A 117.0 . . ?
C7 N3 H3A 117.0 . . ?
N1 C5 C4 118.5(5) . . ?
N1 C5 H5A 120.8 . . ?
C4 C5 H5A 120.8 . . ?
C3 C4 C5 120.7(5) . . ?
C3 C4 H4A 119.7 . . ?
C5 C4 H4A 119.7 . . ?
C4 C3 C2 119.4(5) . . ?
C4 C3 H3B 120.3 . . ?
C2 C3 H3B 120.3 . . ?
C3 C2 C1 118.8(4) . . ?
C3 C2 N2 125.3(4) . . ?
C1 C2 N2 116.0(4) . . ?
N1 C1 C2 119.5(4) . . ?
N1 C1 H1B 120.2 . . ?
C2 C1 H1B 120.2 . . ?
O1 C6 N3 124.3(4) . . ?
O1 C6 N2 123.8(4) . . ?
N3 C6 N2 111.9(4) . . ?
C12 C7 C8 120.2(4) . . ?
C12 C7 N3 121.2(4) . . ?
C8 C7 N3 118.6(4) . . ?
C9 C8 C7 117.8(4) . . ?
C9 C8 C13 119.9(4) . . ?
C7 C8 C13 122.3(4) . . ?
C10 C9 C8 122.2(4) . . ?
C10 C9 H9A 118.9 . . ?
C8 C9 H9A 118.9 . . ?
C9 C10 C11 118.4(4) . . ?
C9 C10 C14 120.5(5) . . ?
C11 C10 C14 121.1(5) . . ?
C12 C11 C10 120.6(4) . . ?
C12 C11 H11A 119.7 . . ?
C10 C11 H11A 119.7 . . ?
C11 C12 C7 120.7(4) . . ?
C11 C12 H12A 119.6 . . ?
C7 C12 H12A 119.6 . . ?
C8 C13 H13A 109.5 . . ?
C8 C13 H13B 109.5 . . ?
H13A C13 H13B 109.5 . . ?
C8 C13 H13C 109.5 . . ?
H13A C13 H13C 109.5 . . ?
H13B C13 H13C 109.5 . . ?
C10 C14 H14A 109.5 . . ?
C10 C14 H14B 109.5 . . ?
H14A C14 H14B 109.5 . . ?
C10 C14 H14C 109.5 . . ?
H14A C14 H14C 109.5 . . ?
H14B C14 H14C 109.5 . . ?
H2 O6 H1 126(7) . . ?

loop_
_geom_bond_atom_site_label_1
_geom_bond_atom_site_label_2
_geom_bond_distance
_geom_bond_site_symmetry_2
_geom_bond_publ_flag
Cl O4 1.263(8) . ?
Cl O3 1.291(7) . ?
Cl O2 1.377(9) . ?
Cl O5 1.406(7) . ?
O1 C6 1.218(6) . ?
N1 C1 1.338(6) . ?
N1 C5 1.340(7) . ?
N1 H1A 0.8600 . ?
N2 C6 1.369(6) . ?
N2 C2 1.404(6) . ?
N2 H2A 0.8600 . ?
N3 C6 1.359(6) . ?
N3 C7 1.418(6) . ?
N3 H3A 0.8600 . ?
C5 C4 1.383(7) . ?
C5 H5A 0.9300 . ?
C4 C3 1.369(7) . ?
C4 H4A 0.9300 . ?
C3 C2 1.389(7) . ?
C3 H3B 0.9300 . ?
C2 C1 1.392(6) . ?
C1 H1B 0.9300 . ?
C7 C12 1.391(6) . ?
C7 C8 1.410(6) . ?
C8 C9 1.399(6) . ?
C8 C13 1.516(7) . ?
C9 C10 1.393(7) . ?
C9 H9A 0.9300 . ?
C10 C11 1.401(7) . ?
C10 C14 1.513(7) . ?
C11 C12 1.375(6) . ?
C11 H11A 0.9300 . ?
C12 H12A 0.9300 . ?
C13 H13A 0.9600 . ?
C13 H13B 0.9600 . ?
C13 H13C 0.9600 . ?
C14 H14A 0.9600 . ?
C14 H14B 0.9600 . ?
C14 H14C 0.9600 . ?
O6 H2 0.850(10) . ?
O6 H1 0.848(10) . ?

loop_
_geom_hbond_atom_site_label_D
_geom_hbond_atom_site_label_H
_geom_hbond_atom_site_label_A
_geom_hbond_distance_DH
_geom_hbond_distance_HA
_geom_hbond_distance_DA
_geom_hbond_angle_DHA
_geom_hbond_site_symmetry_A
N1 H1A O1 0.86 1.95 2.727(5) 149.7 3_545
C3 H3B O1 0.93 2.34 2.876(6) 116.0 .
C12 H12A O1 0.93 2.60 2.993(6) 105.7 .
O6 H1 O2 0.848(10) 2.09(5) 2.779(13) 139(6) 1_655
O6 H2 O5 0.850(10) 2.10(4) 2.872(10) 151(7) .
O6 H1 O5 0.848(10) 2.50(6) 2.968(12) 116(6) 4_556
N2 H2A O6 0.86 1.94 2.778(7) 163.0 4_456
N3 H3A O6 0.86 2.41 3.171(10) 147.1 4_456

loop_
_geom_torsion_atom_site_label_1
_geom_torsion_atom_site_label_2
_geom_torsion_atom_site_label_3
_geom_torsion_atom_site_label_4
_geom_torsion
_geom_torsion_site_symmetry_1
_geom_torsion_site_symmetry_2
_geom_torsion_site_symmetry_3
_geom_torsion_site_symmetry_4
_geom_torsion_publ_flag
C1 N1 C5 C4 -2.2(8) . . . . ?
N1 C5 C4 C3 1.3(8) . . . . ?
C5 C4 C3 C2 -0.8(8) . . . . ?
C4 C3 C2 C1 1.2(8) . . . . ?
C4 C3 C2 N2 -178.5(5) . . . . ?
C6 N2 C2 C3 -27.2(9) . . . . ?
C6 N2 C2 C1 153.1(5) . . . . ?
C5 N1 C1 C2 2.6(8) . . . . ?
C3 C2 C1 N1 -2.0(8) . . . . ?
N2 C2 C1 N1 177.7(5) . . . . ?
C7 N3 C6 O1 -4.7(8) . . . . ?
C7 N3 C6 N2 176.2(5) . . . . ?
C2 N2 C6 O1 12.1(9) . . . . ?
C2 N2 C6 N3 -168.8(5) . . . . ?
C6 N3 C7 C12 45.5(7) . . . . ?
C6 N3 C7 C8 -136.8(5) . . . . ?
C12 C7 C8 C9 -0.7(7) . . . . ?
N3 C7 C8 C9 -178.4(4) . . . . ?
C12 C7 C8 C13 177.7(5) . . . . ?
N3 C7 C8 C13 0.0(7) . . . . ?
C7 C8 C9 C10 -0.9(7) . . . . ?
C13 C8 C9 C10 -179.4(5) . . . . ?
C8 C9 C10 C11 1.6(8) . . . . ?
C8 C9 C10 C14 179.9(5) . . . . ?
C9 C10 C11 C12 -0.7(8) . . . . ?
C14 C10 C11 C12 -178.9(5) . . . . ?
C10 C11 C12 C7 -0.9(8) . . . . ?
C8 C7 C12 C11 1.6(7) . . . . ?
N3 C7 C12 C11 179.3(5) . . . . ?

loop_
_cod_related_entry_id
_cod_related_entry_database
_cod_related_entry_code
1 ChemSpider 21149170
